data_4002009
loop_
_publ_author_name
'Macaluso, Robin T.'
'Nakatsuji, Satoru'
'Kuga, Kentaro'
'Thomas, Evan Lyle'
'Machida, Yo'
'Maeno, Yoshiteru'
'Fisk, Zachary'
'Chan, Julia Y.'

_publ_section_title
;
 Crystal Structure and Physical Properties of Polymorphs of LnAlB4(Ln =
 Yb, Lu)
;
_journal_issue 8
_journal_name_full 'Chemistry of Materials'
_journal_page_first 1918
_journal_paper_doi 10.1021/cm062244+
_journal_volume 19
_journal_year 2007
_chemical_formula_moiety 'Yb Al B4'
_chemical_formula_sum 'Al B4 Si Yb'
_chemical_formula_weight 243.26
_chemical_name_systematic
; 
 ? 
;
_space_group_IT_number 65
_symmetry_cell_setting orthorhombic
_symmetry_space_group_name_Hall '-C 2 2'
_symmetry_space_group_name_H-M 'C m m m'
_atom_sites_solution_primary direct
_atom_sites_solution_secondary difmap
_audit_creation_method SHELXL-97
_cell_angle_alpha 90.00
_cell_angle_beta 90.00
_cell_angle_gamma 90.00
_cell_formula_units_Z 4
_cell_length_a 7.3080(4)
_cell_length_b 9.3150(5)
_cell_length_c 3.4980(2)
_cell_measurement_temperature 298(2)
_cell_volume 238.12(2)
_computing_cell_refinement 'Denzo and Scalepack (Otwinowski & Minor, 1997)'
_computing_data_collection 'COLLECT (Nonius, 2000)'
_computing_data_reduction 'Denzo and Scalepack (Otwinowski & Minor, 1997)'
_computing_publication_material 'SHELXL-97 (Sheldrick, 1997)'
_computing_structure_refinement 'SHELXL-97 (Sheldrick, 1997)'
_computing_structure_solution 'SHELXS-97 (Sheldrick, 1990)'
_diffrn_ambient_temperature 298(2)
_diffrn_measured_fraction_theta_full 1.000
_diffrn_measured_fraction_theta_max 1.000
_diffrn_measurement_device_type KappaCCD
_diffrn_measurement_method ' \w scans \k offsets'
_diffrn_radiation_monochromator graphite
_diffrn_radiation_source 'fine-focus sealed tube'
_diffrn_radiation_type MoK\a
_diffrn_radiation_wavelength 0.71073
_diffrn_reflns_av_R_equivalents 0.0387
_diffrn_reflns_av_sigmaI/netI 0.0410
_diffrn_reflns_limit_h_max 10
_diffrn_reflns_limit_h_min -9
_diffrn_reflns_limit_k_max 13
_diffrn_reflns_limit_k_min -12
_diffrn_reflns_limit_l_max 4
_diffrn_reflns_limit_l_min -4
_diffrn_reflns_number 356
_diffrn_reflns_theta_full 30.02
_diffrn_reflns_theta_max 30.02
_diffrn_reflns_theta_min 3.54
_diffrn_standards_decay_% none
_exptl_absorpt_coefficient_mu 29.815
_exptl_absorpt_correction_T_max 0.5870
_exptl_absorpt_correction_T_min 0.2678
_exptl_absorpt_correction_type multi-scan
_exptl_absorpt_process_details 'HKL Scalepack (Otwinowski & Minor 1997)'
_exptl_crystal_colour silver
_exptl_crystal_density_diffrn 5.677
_exptl_crystal_density_method 'not measured'
_exptl_crystal_description 'plate-shaped fragment'
_exptl_crystal_F_000 351
_exptl_crystal_size_max 0.06
_exptl_crystal_size_mid 0.02
_exptl_crystal_size_min 0.02
_refine_diff_density_max 6.077
_refine_diff_density_min -10.553
_refine_diff_density_rms 1.276
_refine_ls_extinction_coef 0.032(4)
_refine_ls_extinction_expression Fc^*^=kFc[1+0.001xFc^2^\l^3^/sin(2\q)]^-1/4^
_refine_ls_extinction_method SHELXL
_refine_ls_goodness_of_fit_ref 1.151
_refine_ls_hydrogen_treatment none
_refine_ls_matrix_type full
_refine_ls_number_parameters 20
_refine_ls_number_reflns 228
_refine_ls_number_restraints 0
_refine_ls_restrained_S_all 1.151
_refine_ls_R_factor_all 0.0568
_refine_ls_R_factor_gt 0.0568
_refine_ls_shift/su_max 0.000
_refine_ls_shift/su_mean 0.000
_refine_ls_structure_factor_coef Fsqd
_refine_ls_weighting_details 'calc w=1/[\s^2^(Fo^2^)+(0.1000P)^2^+0.0000P] where P=(Fo^2^+2Fc^2^)/3'
_refine_ls_weighting_scheme calc
_refine_ls_wR_factor_gt 0.1227
_refine_ls_wR_factor_ref 0.1227
_reflns_number_gt 228
_reflns_number_total 228
_reflns_threshold_expression >2sigma(I)
_cod_data_source_file cm062244%2Bsi20060915_025800.cif
_cod_data_source_block shelxl
_cod_database_code 4002009

loop_
_symmetry_equiv_pos_as_xyz
'x, y, z'
'-x, -y, z'
'x, -y, -z'
'-x, y, -z'
'x+1/2, y+1/2, z'
'-x+1/2, -y+1/2, z'
'x+1/2, -y+1/2, -z'
'-x+1/2, y+1/2, -z'
'-x, -y, -z'
'x, y, -z'
'-x, y, z'
'x, -y, z'
'-x+1/2, -y+1/2, -z'
'x+1/2, y+1/2, -z'
'-x+1/2, y+1/2, z'
'x+1/2, -y+1/2, z'

loop_
_atom_site_label
_atom_site_type_symbol
_atom_site_fract_x
_atom_site_fract_y
_atom_site_fract_z
_atom_site_U_iso_or_equiv
_atom_site_adp_type
_atom_site_occupancy
_atom_site_symmetry_multiplicity
_atom_site_calc_flag
_atom_site_refinement_flags
Yb1 Yb 0.0000 0.30059(5) 0.0000 0.0055(5) Uani 1 4 d S
Al1 Al 0.1816(8) 0.0000 0.0000 0.0063(10) Uani 1 4 d S
B2 B 0.2232(16) 0.1609(19) 0.5000 0.006(2) Uani 1 2 d S
B1 B 0.124(3) 0.5000 0.5000 0.004(3) Uiso 1 4 d S
B3 B 0.0000 0.092(2) 0.5000 0.005(3) Uiso 1 4 d S

loop_
_atom_site_aniso_label
_atom_site_aniso_U_11
_atom_site_aniso_U_22
_atom_site_aniso_U_33
_atom_site_aniso_U_23
_atom_site_aniso_U_13
_atom_site_aniso_U_12
Yb1 0.0065(7) 0.0052(7) 0.0047(7) 0.000 0.000 0.000
Al1 0.006(2) 0.007(2) 0.005(2) 0.000 0.000 0.000
B2 0.007(6) 0.008(6) 0.004(5) 0.000 0.000 -0.002(5)

loop_
_atom_type_symbol
_atom_type_description
_atom_type_scat_dispersion_real
_atom_type_scat_dispersion_imag
_atom_type_scat_source
Al Al 0.0645 0.0514 'International Tables Vol C Tables 4.2.6.8 and 6.1.1.4'
B B 0.0013 0.0007 'International Tables Vol C Tables 4.2.6.8 and 6.1.1.4'
Yb Yb -0.3850 5.5486 'International Tables Vol C Tables 4.2.6.8 and 6.1.1.4'
Si Si 0.0817 0.0704 'International Tables Vol C Tables 4.2.6.8 and 6.1.1.4'

loop_
_geom_angle_atom_site_label_1
_geom_angle_atom_site_label_2
_geom_angle_atom_site_label_3
_geom_angle
_geom_angle_site_symmetry_1
_geom_angle_site_symmetry_3
B3 Yb1 B3 83.9(6) 1_554 .
B3 Yb1 B2 122.2(3) 1_554 13_556
B3 Yb1 B2 70.5(4) . 13_556
B3 Yb1 B2 70.5(4) 1_554 7_455
B3 Yb1 B2 122.2(3) . 7_455
B2 Yb1 B2 164.7(8) 13_556 7_455
B3 Yb1 B2 122.2(3) 1_554 7_456
B3 Yb1 B2 70.5(4) . 7_456
B2 Yb1 B2 97.1(4) 13_556 7_456
B2 Yb1 B2 80.8(3) 7_455 7_456
B3 Yb1 B2 70.5(4) 1_554 13
B3 Yb1 B2 122.2(3) . 13
B2 Yb1 B2 80.8(3) 13_556 13
B2 Yb1 B2 97.1(4) 7_455 13
B2 Yb1 B2 164.7(8) 7_456 13
B3 Yb1 B1 160.4(4) 1_554 .
B3 Yb1 B1 94.5(3) . .
B2 Yb1 B1 40.4(5) 13_556 .
B2 Yb1 B1 125.4(5) 7_455 .
B2 Yb1 B1 75.0(5) 7_456 .
B2 Yb1 B1 94.4(4) 13 .
B3 Yb1 B1 160.4(4) 1_554 9_566
B3 Yb1 B1 94.5(3) . 9_566
B2 Yb1 B1 75.0(5) 13_556 9_566
B2 Yb1 B1 94.4(4) 7_455 9_566
B2 Yb1 B1 40.4(5) 7_456 9_566
B2 Yb1 B1 125.4(5) 13 9_566
B1 Yb1 B1 39.2(8) . 9_566
B3 Yb1 B1 94.5(3) 1_554 1_554
B3 Yb1 B1 160.4(4) . 1_554
B2 Yb1 B1 94.4(4) 13_556 1_554
B2 Yb1 B1 75.0(5) 7_455 1_554
B2 Yb1 B1 125.4(5) 7_456 1_554
B2 Yb1 B1 40.4(5) 13 1_554
B1 Yb1 B1 80.5(2) . 1_554
B1 Yb1 B1 93.4(3) 9_566 1_554
B3 Yb1 B1 94.5(3) 1_554 9_565
B3 Yb1 B1 160.4(4) . 9_565
B2 Yb1 B1 125.4(5) 13_556 9_565
B2 Yb1 B1 40.4(5) 7_455 9_565
B2 Yb1 B1 94.4(4) 7_456 9_565
B2 Yb1 B1 75.0(5) 13 9_565
B1 Yb1 B1 93.4(3) . 9_565
B1 Yb1 B1 80.5(2) 9_566 9_565
B1 Yb1 B1 39.2(8) 1_554 9_565
B3 Yb1 B2 38.3(3) 1_554 11_554
B3 Yb1 B2 94.2(4) . 11_554
B2 Yb1 B2 158.3(2) 13_556 11_554
B2 Yb1 B2 36.7(7) 7_455 11_554
B2 Yb1 B2 91.8(2) 7_456 11_554
B2 Yb1 B2 95.5(2) 13 11_554
B1 Yb1 B2 160.6(5) . 11_554
B1 Yb1 B2 122.8(5) 9_566 11_554
B1 Yb1 B2 96.5(3) 1_554 11_554
B1 Yb1 B2 73.3(4) 9_565 11_554
B3 Yb1 B2 38.3(3) 1_554 1_554
B3 Yb1 B2 94.2(4) . 1_554
B2 Yb1 B2 91.8(2) 13_556 1_554
B2 Yb1 B2 95.5(2) 7_455 1_554
B2 Yb1 B2 158.3(2) 7_456 1_554
B2 Yb1 B2 36.7(7) 13 1_554
B1 Yb1 B2 122.8(5) . 1_554
B1 Yb1 B2 160.6(5) 9_566 1_554
B1 Yb1 B2 73.3(4) 1_554 1_554
B1 Yb1 B2 96.5(3) 9_565 1_554
B2 Yb1 B2 73.6(5) 11_554 1_554
B1 Al1 B1 101.9(8) 13_556 13
B1 Al1 B2 48.2(4) 13_556 .
B1 Al1 B2 120.1(5) 13 .
B1 Al1 B2 120.1(5) 13_556 3
B1 Al1 B2 48.2(4) 13 3
B2 Al1 B2 164.9(7) . 3
B1 Al1 B2 48.2(4) 13_556 3_556
B1 Al1 B2 120.1(5) 13 3_556
B2 Al1 B2 80.3(7) . 3_556
B2 Al1 B2 97.7(7) 3 3_556
B1 Al1 B2 120.1(5) 13_556 1_554
B1 Al1 B2 48.2(4) 13 1_554
B2 Al1 B2 97.7(7) . 1_554
B2 Al1 B2 80.3(7) 3 1_554
B2 Al1 B2 164.9(7) 3_556 1_554
B1 Al1 B3 158.7(4) 13_556 9
B1 Al1 B3 77.2(4) 13 9
B2 Al1 B3 150.1(4) . 9
B2 Al1 B3 44.0(4) 3 9
B2 Al1 B3 113.5(6) 3_556 9
B2 Al1 B3 75.5(4) 1_554 9
B1 Al1 B3 158.7(4) 13_556 1_554
B1 Al1 B3 77.2(4) 13 1_554
B2 Al1 B3 113.5(6) . 1_554
B2 Al1 B3 75.5(4) 3 1_554
B2 Al1 B3 150.1(4) 3_556 1_554
B2 Al1 B3 44.0(4) 1_554 1_554
B3 Al1 B3 42.5(9) 9 1_554
B1 Al1 B3 77.2(4) 13_556 .
B1 Al1 B3 158.7(4) 13 .
B2 Al1 B3 44.0(4) . .
B2 Al1 B3 150.1(4) 3 .
B2 Al1 B3 75.5(4) 3_556 .
B2 Al1 B3 113.5(6) 1_554 .
B3 Al1 B3 111.4(3) 9 .
B3 Al1 B3 95.9(4) 1_554 .
B1 Al1 B3 77.2(4) 13_556 9_556
B1 Al1 B3 158.7(4) 13 9_556
B2 Al1 B3 75.5(4) . 9_556
B2 Al1 B3 113.5(6) 3 9_556
B2 Al1 B3 44.0(4) 3_556 9_556
B2 Al1 B3 150.1(4) 1_554 9_556
B3 Al1 B3 95.9(4) 9 9_556
B3 Al1 B3 111.4(3) 1_554 9_556
B3 Al1 B3 42.5(9) . 9_556
B1 Al1 Al1 129.1(4) 13_556 9
B1 Al1 Al1 129.1(4) 13 9
B2 Al1 Al1 97.5(3) . 9
B2 Al1 Al1 97.5(3) 3 9
B2 Al1 Al1 97.5(3) 3_556 9
B2 Al1 Al1 97.5(3) 1_554 9
B3 Al1 Al1 55.72(15) 9 9
B3 Al1 Al1 55.72(15) 1_554 9
B3 Al1 Al1 55.72(15) . 9
B3 Al1 Al1 55.72(15) 9_556 9
B1 Al1 Yb1 60.5(3) 13_556 13
B1 Al1 Yb1 60.5(3) 13 13
B2 Al1 Yb1 59.7(3) . 13
B2 Al1 Yb1 107.5(4) 3 13
B2 Al1 Yb1 107.5(4) 3_556 13
B2 Al1 Yb1 59.7(3) 1_554 13
B3 Al1 Yb1 131.8(3) 9 13
B3 Al1 Yb1 102.4(3) 1_554 13
B3 Al1 Yb1 102.4(3) . 13
B3 Al1 Yb1 131.8(3) 9_556 13
Al1 Al1 Yb1 141.40(7) 9 13
B2 B2 B3 124.8(12) 13_556 .
B2 B2 B1 130.1(12) 13_556 13_556
B3 B2 B1 105.1(12) . 13_556
B2 B2 Al1 131.1(3) 13_556 .
B3 B2 Al1 69.0(6) . .
B1 B2 Al1 63.9(5) 13_556 .
B2 B2 Al1 131.1(3) 13_556 1_556
B3 B2 Al1 69.0(6) . 1_556
B1 B2 Al1 63.9(5) 13_556 1_556
Al1 B2 Al1 97.7(7) . 1_556
B2 B2 Yb1 72.5(6) 13_556 13_556
B3 B2 Yb1 138.3(3) . 13_556
B1 B2 Yb1 70.1(5) 13_556 13_556
Al1 B2 Yb1 132.2(6) . 13_556
Al1 B2 Yb1 72.3(2) 1_556 13_556
B2 B2 Yb1 72.5(6) 13_556 13
B3 B2 Yb1 138.3(3) . 13
B1 B2 Yb1 70.1(5) 13_556 13
Al1 B2 Yb1 72.3(2) . 13
Al1 B2 Yb1 132.2(6) 1_556 13
Yb1 B2 Yb1 80.8(3) 13_556 13
B2 B2 Yb1 70.9(7) 13_556 1_556
B3 B2 Yb1 67.6(5) . 1_556
B1 B2 Yb1 137.8(4) 13_556 1_556
Al1 B2 Yb1 135.5(5) . 1_556
Al1 B2 Yb1 75.30(19) 1_556 1_556
Yb1 B2 Yb1 88.2(2) 13_556 1_556
Yb1 B2 Yb1 143.3(7) 13 1_556
B2 B2 Yb1 70.9(7) 13_556 .
B3 B2 Yb1 67.6(5) . .
B1 B2 Yb1 137.8(4) 13_556 .
Al1 B2 Yb1 75.30(19) . .
Al1 B2 Yb1 135.5(5) 1_556 .
Yb1 B2 Yb1 143.3(7) 13_556 .
Yb1 B2 Yb1 88.2(2) 13 .
Yb1 B2 Yb1 79.9(4) 1_556 .
B1 B1 B2 126.6(6) 9_566 15
B1 B1 B2 126.6(7) 9_566 13_556
B2 B1 B2 106.7(13) 15 13_556
B1 B1 Al1 129.1(4) 9_566 13_556
B2 B1 Al1 67.9(5) 15 13_556
B2 B1 Al1 67.9(5) 13_556 13_556
B1 B1 Al1 129.1(4) 9_566 13
B2 B1 Al1 67.9(5) 15 13
B2 B1 Al1 67.9(5) 13_556 13
Al1 B1 Al1 101.9(8) 13_556 13
B1 B1 Yb1 70.4(4) 9_566 .
B2 B1 Yb1 138.6(3) 15 .
B2 B1 Yb1 69.5(3) 13_556 .
Al1 B1 Yb1 135.5(3) 13_556 .
Al1 B1 Yb1 73.13(9) 13 .
B1 B1 Yb1 70.4(4) 9_566 9_566
B2 B1 Yb1 69.5(3) 15 9_566
B2 B1 Yb1 138.6(3) 13_556 9_566
Al1 B1 Yb1 73.13(9) 13_556 9_566
Al1 B1 Yb1 135.5(3) 13 9_566
Yb1 B1 Yb1 140.8(8) . 9_566
B1 B1 Yb1 70.4(4) 9_566 1_556
B2 B1 Yb1 138.6(3) 15 1_556
B2 B1 Yb1 69.5(3) 13_556 1_556
Al1 B1 Yb1 73.13(9) 13_556 1_556
Al1 B1 Yb1 135.5(3) 13 1_556
Yb1 B1 Yb1 80.5(2) . 1_556
Yb1 B1 Yb1 86.6(3) 9_566 1_556
B1 B1 Yb1 70.4(4) 9_566 9_565
B2 B1 Yb1 69.5(3) 15 9_565
B2 B1 Yb1 138.6(3) 13_556 9_565
Al1 B1 Yb1 135.5(3) 13_556 9_565
Al1 B1 Yb1 73.13(9) 13 9_565
Yb1 B1 Yb1 86.6(3) . 9_565
Yb1 B1 Yb1 80.5(2) 9_566 9_565
Yb1 B1 Yb1 140.8(8) 1_556 9_565
B3 B3 B2 111.6(8) 9_556 11
B3 B3 B2 111.6(8) 9_556 .
B2 B3 B2 136.9(16) 11 .
B3 B3 Al1 68.7(4) 9_556 .
B2 B3 Al1 131.08(13) 11 .
B2 B3 Al1 67.0(4) . .
B3 B3 Al1 68.7(4) 9_556 9
B2 B3 Al1 67.0(4) 11 9
B2 B3 Al1 131.08(13) . 9
Al1 B3 Al1 68.6(3) . 9
B3 B3 Al1 68.7(4) 9_556 1_556
B2 B3 Al1 131.08(13) 11 1_556
B2 B3 Al1 67.0(4) . 1_556
Al1 B3 Al1 95.9(4) . 1_556
Al1 B3 Al1 137.5(9) 9 1_556
B3 B3 Al1 68.7(4) 9_556 9_556
B2 B3 Al1 67.0(4) 11 9_556
B2 B3 Al1 131.08(13) . 9_556
Al1 B3 Al1 137.5(9) . 9_556
Al1 B3 Al1 95.9(4) 9 9_556
Al1 B3 Al1 68.6(3) 1_556 9_556
B3 B3 Yb1 138.0(3) 9_556 1_556
B2 B3 Yb1 74.1(6) 11 1_556
B2 B3 Yb1 74.1(6) . 1_556
Al1 B3 Yb1 140.0(5) . 1_556
Al1 B3 Yb1 140.0(5) 9 1_556
Al1 B3 Yb1 76.90(17) 1_556 1_556
Al1 B3 Yb1 76.90(17) 9_556 1_556
B3 B3 Yb1 138.0(3) 9_556 .
B2 B3 Yb1 74.1(6) 11 .
B2 B3 Yb1 74.1(6) . .
Al1 B3 Yb1 76.90(17) . .
Al1 B3 Yb1 76.90(17) 9 .
Al1 B3 Yb1 140.0(5) 1_556 .
Al1 B3 Yb1 140.0(5) 9_556 .
Yb1 B3 Yb1 83.9(6) 1_556 .

loop_
_geom_bond_atom_site_label_1
_geom_bond_atom_site_label_2
_geom_bond_distance
_geom_bond_site_symmetry_2
Yb1 B3 2.616(14) 1_554
Yb1 B3 2.616(14) .
Yb1 B2 2.698(9) 13_556
Yb1 B2 2.698(9) 7_455
Yb1 B2 2.698(9) 7_456
Yb1 B2 2.698(9) 13
Yb1 B1 2.708(7) .
Yb1 B1 2.708(7) 9_566
Yb1 B1 2.708(7) 1_554
Yb1 B1 2.708(7) 9_565
Yb1 B2 2.723(11) 11_554
Yb1 B2 2.723(11) 1_554
Al1 B1 2.253(13) 13_556
Al1 B1 2.253(13) 13
Al1 B2 2.323(12) .
Al1 B2 2.323(12) 3
Al1 B2 2.323(12) 3_556
Al1 B2 2.323(12) 1_554
Al1 B3 2.356(8) 9
Al1 B3 2.356(8) 1_554
Al1 B3 2.356(8) .
Al1 B3 2.356(8) 9_556
Al1 Al1 2.654(11) 9
Al1 Yb1 2.978(4) 13
B2 B2 1.71(4) 13_556
B2 B3 1.754(16) .
B2 B1 1.87(2) 13_556
B2 Al1 2.323(12) 1_556
B2 Yb1 2.698(9) 13_556
B2 Yb1 2.698(9) 13
B2 Yb1 2.723(11) 1_556
B1 B1 1.82(4) 9_566
B1 B2 1.87(2) 15
B1 B2 1.87(2) 13_556
B1 Al1 2.253(13) 13_556
B1 Al1 2.253(13) 13
B1 Yb1 2.708(7) 9_566
B1 Yb1 2.708(7) 1_556
B1 Yb1 2.708(7) 9_565
B3 B3 1.71(4) 9_556
B3 B2 1.754(16) 11
B3 Al1 2.356(8) 9
B3 Al1 2.356(8) 1_556
B3 Al1 2.356(8) 9_556
B3 Yb1 2.616(14) 1_556
